data_7007836
loop_
_publ_author_name
'Hou, Xiu-Feng'
'Liu, Shu'
'Wang, Hui'
'Chen, Yin-Qiang'
'Jin, Guo-Xin'

_publ_section_title
;
 Binuclear half-sandwich cobalt(III) and rhodium(III)
 ortho-carboranedichalocogenolato complexes with ether chain-bridged
 bis(cyclopentadienyl) ligand.
;
_journal_issue 44
_journal_name_full 'Dalton transactions (Cambridge, England : 2003)'
_journal_page_first 5231
_journal_page_last 5239
_journal_paper_doi 10.1039/b611266h
_journal_year 2006
_chemical_formula_sum 'C50 H46 I4 O P2 Rh2'
_chemical_formula_weight 1438.23
_chemical_name_systematic
;
?
;
_space_group_IT_number 2
_symmetry_cell_setting triclinic
_symmetry_space_group_name_Hall '-P 1'
_symmetry_space_group_name_H-M 'P -1'
_atom_sites_solution_hydrogens geom
_atom_sites_solution_primary direct
_atom_sites_solution_secondary difmap
_audit_creation_method SHELXL-97
_cell_angle_alpha 90.537(5)
_cell_angle_beta 94.058(5)
_cell_angle_gamma 93.095(5)
_cell_formula_units_Z 2
_cell_length_a 8.080(3)
_cell_length_b 17.147(6)
_cell_length_c 17.467(6)
_cell_measurement_reflns_used 900
_cell_measurement_temperature 298(2)
_cell_measurement_theta_max 23.776
_cell_measurement_theta_min 2.531
_cell_volume 2410.2(15)
_computing_cell_refinement 'Bruker SMART'
_computing_data_collection 'Bruker SMART'
_computing_data_reduction 'Bruker SHELXTL'
_computing_molecular_graphics 'Bruker SHELXTL'
_computing_publication_material 'Bruker SHELXTL'
_computing_structure_refinement 'SHELXL-97 (Sheldrick, 1997)'
_computing_structure_solution 'SHELXS-97 (Sheldrick, 1990)'
_diffrn_ambient_temperature 298(2)
_diffrn_measured_fraction_theta_full 0.985
_diffrn_measured_fraction_theta_max 0.985
_diffrn_measurement_device_type 'CCD area detector'
_diffrn_measurement_method 'phi and omega scans'
_diffrn_radiation_monochromator graphite
_diffrn_radiation_source 'fine-focus sealed tube'
_diffrn_radiation_type MoK\a
_diffrn_radiation_wavelength 0.71073
_diffrn_reflns_av_R_equivalents 0.0453
_diffrn_reflns_av_sigmaI/netI 0.1027
_diffrn_reflns_limit_h_max 7
_diffrn_reflns_limit_h_min -9
_diffrn_reflns_limit_k_max 19
_diffrn_reflns_limit_k_min -20
_diffrn_reflns_limit_l_max 20
_diffrn_reflns_limit_l_min -15
_diffrn_reflns_number 10148
_diffrn_reflns_theta_full 25.01
_diffrn_reflns_theta_max 25.01
_diffrn_reflns_theta_min 1.17
_diffrn_standards_decay_% 5.97
_exptl_absorpt_coefficient_mu 3.349
_exptl_absorpt_correction_T_max 0.8504
_exptl_absorpt_correction_T_min 0.7306
_exptl_absorpt_correction_type multi-scan
_exptl_absorpt_process_details SADABS
_exptl_crystal_colour dark-red
_exptl_crystal_density_diffrn 1.982
_exptl_crystal_density_method 'not measured'
_exptl_crystal_description block
_exptl_crystal_F_000 1372
_exptl_crystal_size_max 0.10
_exptl_crystal_size_mid 0.08
_exptl_crystal_size_min 0.05
_refine_diff_density_max 1.195
_refine_diff_density_min -0.843
_refine_diff_density_rms 0.171
_refine_ls_extinction_method none
_refine_ls_goodness_of_fit_ref 0.908
_refine_ls_hydrogen_treatment constr
_refine_ls_matrix_type full
_refine_ls_number_parameters 532
_refine_ls_number_reflns 8386
_refine_ls_number_restraints 0
_refine_ls_restrained_S_all 0.908
_refine_ls_R_factor_all 0.1120
_refine_ls_R_factor_gt 0.0566
_refine_ls_shift/su_max 0.001
_refine_ls_shift/su_mean 0.000
_refine_ls_structure_factor_coef Fsqd
_refine_ls_weighting_details 'calc w=1/[\s^2^(Fo^2^)+(0.0739P)^2^+0.0000P] where P=(Fo^2^+2Fc^2^)/3'
_refine_ls_weighting_scheme calc
_refine_ls_wR_factor_gt 0.1217
_refine_ls_wR_factor_ref 0.1521
_reflns_number_gt 4584
_reflns_number_total 8386
_reflns_threshold_expression >2sigma(I)
_cod_data_source_file b611266h.txt
_cod_data_source_block f51210a
_cod_depositor_comments
;
The following automatic conversions were performed:
'_symmetry_cell_setting' value 'Triclinic' changed to 'triclinic'
according to '/home/saulius/struct/CIF-dictionaries/cif_core.dic'
dictionary named 'cif_core.dic' version 2.4.1 from 2010-06-29.

Automatic conversion script
Id: cif_fix_enum 1527 2010-12-29 10:47:43Z saulius 
;
_cod_original_cell_volume 2410.3(15)
_cod_original_sg_symbol_H-M P-1
_cod_database_code 7007836

loop_
_symmetry_equiv_pos_as_xyz
'x, y, z'
'-x, -y, -z'

loop_
_atom_site_label
_atom_site_type_symbol
_atom_site_fract_x
_atom_site_fract_y
_atom_site_fract_z
_atom_site_U_iso_or_equiv
_atom_site_adp_type
_atom_site_occupancy
_atom_site_symmetry_multiplicity
_atom_site_calc_flag
_atom_site_refinement_flags
_atom_site_disorder_assembly
_atom_site_disorder_group
Rh1 Rh 0.49496(11) 0.22556(6) 0.18869(5) 0.0516(3) Uani 1 1 d . . .
Rh2 Rh -0.14717(10) -0.19390(5) 0.24357(5) 0.0456(3) Uani 1 1 d . . .
P1 P 0.6442(4) 0.34413(17) 0.18901(17) 0.0490(8) Uani 1 1 d . . .
P2 P -0.2757(4) -0.19653(17) 0.35713(16) 0.0441(7) Uani 1 1 d . . .
O1 O 0.1632(14) -0.0271(7) 0.0673(6) 0.107(3) Uani 1 1 d . . .
I1 I 0.77592(10) 0.14814(5) 0.19915(5) 0.0598(3) Uani 1 1 d . . .
I2 I 0.46591(11) 0.23943(5) 0.33963(5) 0.0654(3) Uani 1 1 d . . .
I3 I -0.13191(12) -0.34890(5) 0.24149(5) 0.0739(3) Uani 1 1 d . . .
I4 I -0.43512(10) -0.19801(6) 0.15584(5) 0.0706(3) Uani 1 1 d . . .
C5 C 0.352(2) 0.1247(9) 0.1261(11) 0.084(5) Uani 1 1 d . . .
C1 C 0.4048(17) 0.1811(9) 0.0758(8) 0.074(4) Uani 1 1 d . . .
H1 H 0.4748 0.1719 0.0334 0.088 Uiso 1 1 calc R . .
C2 C 0.3304(19) 0.2511(9) 0.0897(9) 0.082(5) Uani 1 1 d . . .
H2 H 0.3358 0.2982 0.0585 0.098 Uiso 1 1 calc R . .
C3 C 0.2365(17) 0.2390(10) 0.1549(10) 0.083(5) Uani 1 1 d . . .
H3 H 0.1639 0.2760 0.1769 0.099 Uiso 1 1 calc R . .
C4 C 0.2525(18) 0.1583(13) 0.1762(9) 0.097(6) Uani 1 1 d . . .
H4 H 0.1971 0.1316 0.2175 0.116 Uiso 1 1 calc R . .
C6 C 0.398(2) 0.0376(9) 0.1296(10) 0.122(7) Uani 1 1 d . . .
H6A H 0.5178 0.0353 0.1346 0.146 Uiso 1 1 calc R . .
H6B H 0.3539 0.0137 0.1746 0.146 Uiso 1 1 calc R . .
C7 C 0.3299(19) -0.0077(10) 0.0590(11) 0.117(7) Uani 1 1 d . . .
H7A H 0.3419 0.0238 0.0137 0.140 Uiso 1 1 calc R . .
H7B H 0.3900 -0.0546 0.0535 0.140 Uiso 1 1 calc R . .
C10 C -0.0055(14) -0.1335(8) 0.1551(7) 0.058(3) Uani 1 1 d . . .
C11 C 0.0947(14) -0.1832(8) 0.1935(7) 0.064(3) Uani 1 1 d . . .
H11 H 0.1500 -0.2260 0.1701 0.077 Uiso 1 1 calc R . .
C12 C 0.1078(14) -0.1629(9) 0.2728(6) 0.063(4) Uani 1 1 d . . .
H12 H 0.1790 -0.1866 0.3129 0.076 Uiso 1 1 calc R . .
C13 C 0.0223(17) -0.0965(8) 0.2804(8) 0.067(4) Uani 1 1 d . . .
H13 H 0.0181 -0.0662 0.3280 0.081 Uiso 1 1 calc R . .
C14 C -0.0534(16) -0.0792(7) 0.2123(8) 0.064(4) Uani 1 1 d . . .
H14 H -0.1207 -0.0340 0.2021 0.077 Uiso 1 1 calc R . .
C9 C -0.0485(16) -0.1288(8) 0.0695(8) 0.077(4) Uani 1 1 d . . .
H9A H -0.0879 -0.1800 0.0497 0.093 Uiso 1 1 calc R . .
H9B H -0.1371 -0.0934 0.0600 0.093 Uiso 1 1 calc R . .
C8 C 0.099(2) -0.1007(10) 0.0288(9) 0.111(6) Uani 1 1 d . . .
H8A H 0.1833 -0.1391 0.0320 0.133 Uiso 1 1 calc R . .
H8B H 0.0676 -0.0918 -0.0248 0.133 Uiso 1 1 calc R . .
C15 C 0.7851(16) 0.3541(7) 0.1121(6) 0.056(3) Uani 1 1 d . . .
C16 C 0.752(2) 0.3129(8) 0.0453(7) 0.079(4) Uani 1 1 d . . .
H16 H 0.6595 0.2782 0.0395 0.095 Uiso 1 1 calc R . .
C17 C 0.856(2) 0.3222(9) -0.0140(8) 0.091(5) Uani 1 1 d . . .
H17 H 0.8319 0.2934 -0.0592 0.109 Uiso 1 1 calc R . .
C18 C 0.990(2) 0.3722(10) -0.0074(9) 0.090(5) Uani 1 1 d . . .
H18 H 1.0588 0.3772 -0.0478 0.108 Uiso 1 1 calc R . .
C19 C 1.0252(19) 0.4144(11) 0.0560(10) 0.098(5) Uani 1 1 d . . .
H19 H 1.1170 0.4497 0.0601 0.118 Uiso 1 1 calc R . .
C20 C 0.9223(18) 0.4051(9) 0.1170(8) 0.080(4) Uani 1 1 d . . .
H20 H 0.9476 0.4343 0.1618 0.095 Uiso 1 1 calc R . .
C21 C 0.7754(14) 0.3759(7) 0.2740(6) 0.049(3) Uani 1 1 d . . .
C22 C 0.9129(16) 0.3362(7) 0.2994(7) 0.065(4) Uani 1 1 d . . .
H22 H 0.9327 0.2901 0.2740 0.078 Uiso 1 1 calc R . .
C23 C 1.0233(16) 0.3608(8) 0.3605(7) 0.068(4) Uani 1 1 d . . .
H23 H 1.1164 0.3333 0.3748 0.082 Uiso 1 1 calc R . .
C24 C 0.9890(19) 0.4270(8) 0.3985(7) 0.078(4) Uani 1 1 d . . .
H24 H 1.0600 0.4447 0.4400 0.094 Uiso 1 1 calc R . .
C25 C 0.854(2) 0.4682(8) 0.3777(8) 0.091(5) Uani 1 1 d . . .
H25 H 0.8331 0.5128 0.4053 0.109 Uiso 1 1 calc R . .
C26 C 0.7487(16) 0.4437(7) 0.3157(7) 0.072(4) Uani 1 1 d . . .
H26 H 0.6580 0.4727 0.3012 0.086 Uiso 1 1 calc R . .
C27 C 0.5070(16) 0.4243(7) 0.1750(7) 0.058(3) Uani 1 1 d . . .
C28 C 0.5346(17) 0.4834(8) 0.1244(8) 0.071(4) Uani 1 1 d . . .
H28 H 0.6210 0.4806 0.0922 0.085 Uiso 1 1 calc R . .
C29 C 0.437(2) 0.5467(8) 0.1203(9) 0.084(4) Uani 1 1 d . . .
H29 H 0.4557 0.5864 0.0855 0.101 Uiso 1 1 calc R . .
C30 C 0.311(2) 0.5496(9) 0.1690(10) 0.086(5) Uani 1 1 d . . .
H30 H 0.2463 0.5929 0.1683 0.103 Uiso 1 1 calc R . .
C31 C 0.2787(19) 0.4914(8) 0.2173(8) 0.078(4) Uani 1 1 d . . .
H31 H 0.1901 0.4944 0.2482 0.094 Uiso 1 1 calc R . .
C32 C 0.3726(16) 0.4282(8) 0.2223(7) 0.067(4) Uani 1 1 d . . .
H32 H 0.3492 0.3883 0.2562 0.080 Uiso 1 1 calc R . .
C33 C -0.1182(13) -0.1832(7) 0.4375(6) 0.045(3) Uani 1 1 d . . .
C34 C 0.0055(15) -0.2366(7) 0.4481(6) 0.056(3) Uani 1 1 d . . .
H34 H 0.0081 -0.2777 0.4132 0.067 Uiso 1 1 calc R . .
C35 C 0.1212(15) -0.2300(8) 0.5073(7) 0.063(3) Uani 1 1 d . . .
H35 H 0.2036 -0.2658 0.5130 0.075 Uiso 1 1 calc R . .
C36 C 0.1159(17) -0.1699(10) 0.5592(8) 0.083(4) Uani 1 1 d . . .
H36 H 0.1941 -0.1660 0.6010 0.099 Uiso 1 1 calc R . .
C37 C -0.0024(17) -0.1151(9) 0.5510(7) 0.079(4) Uani 1 1 d . . .
H37 H -0.0032 -0.0739 0.5859 0.095 Uiso 1 1 calc R . .
C38 C -0.1210(15) -0.1231(8) 0.4891(7) 0.065(4) Uani 1 1 d . . .
H38 H -0.2027 -0.0870 0.4828 0.078 Uiso 1 1 calc R . .
C39 C -0.4164(13) -0.1179(6) 0.3677(6) 0.040(3) Uani 1 1 d . . .
C40 C -0.3987(15) -0.0513(7) 0.3271(7) 0.058(3) Uani 1 1 d . . .
H40 H -0.3203 -0.0485 0.2906 0.070 Uiso 1 1 calc R . .
C41 C -0.4917(17) 0.0120(7) 0.3375(7) 0.068(4) Uani 1 1 d . . .
H41 H -0.4749 0.0575 0.3099 0.081 Uiso 1 1 calc R . .
C42 C -0.6121(15) 0.0062(8) 0.3910(8) 0.066(4) Uani 1 1 d . . .
H42 H -0.6784 0.0479 0.3986 0.079 Uiso 1 1 calc R . .
C43 C -0.6324(15) -0.0592(8) 0.4314(7) 0.061(3) Uani 1 1 d . . .
H43 H -0.7138 -0.0627 0.4664 0.073 Uiso 1 1 calc R . .
C44 C -0.5344(15) -0.1215(7) 0.4218(7) 0.059(3) Uani 1 1 d . . .
H44 H -0.5473 -0.1658 0.4515 0.071 Uiso 1 1 calc R . .
C45 C -0.4013(14) -0.2803(6) 0.3855(6) 0.043(3) Uani 1 1 d . . .
C46 C -0.3738(17) -0.3184(8) 0.4558(7) 0.069(4) Uani 1 1 d . . .
H46 H -0.2829 -0.3020 0.4888 0.083 Uiso 1 1 calc R . .
C47 C -0.478(2) -0.3793(9) 0.4772(9) 0.098(5) Uani 1 1 d . . .
H47 H -0.4529 -0.4049 0.5229 0.117 Uiso 1 1 calc R . .
C48 C -0.618(2) -0.4030(9) 0.4326(9) 0.095(5) Uani 1 1 d . . .
H48 H -0.6912 -0.4427 0.4477 0.113 Uiso 1 1 calc R . .
C49 C -0.6433(19) -0.3666(9) 0.3670(10) 0.091(5) Uani 1 1 d . . .
H49 H -0.7369 -0.3824 0.3355 0.109 Uiso 1 1 calc R . .
C50 C -0.5425(19) -0.3075(8) 0.3423(8) 0.079(4) Uani 1 1 d . . .
H50 H -0.5693 -0.2849 0.2952 0.095 Uiso 1 1 calc R . .

loop_
_atom_site_aniso_label
_atom_site_aniso_U_11
_atom_site_aniso_U_22
_atom_site_aniso_U_33
_atom_site_aniso_U_23
_atom_site_aniso_U_13
_atom_site_aniso_U_12
Rh1 0.0431(6) 0.0574(6) 0.0534(6) -0.0051(5) -0.0050(4) 0.0057(4)
Rh2 0.0390(5) 0.0580(6) 0.0397(5) -0.0082(4) 0.0014(4) 0.0058(4)
P1 0.0485(19) 0.0492(18) 0.0487(19) -0.0050(15) -0.0057(14) 0.0100(14)
P2 0.0452(18) 0.0504(18) 0.0370(17) -0.0036(14) 0.0029(13) 0.0061(14)
O1 0.090(9) 0.107(8) 0.124(9) -0.015(7) 0.017(7) -0.014(7)
I1 0.0481(5) 0.0588(5) 0.0727(6) -0.0053(4) 0.0026(4) 0.0088(4)
I2 0.0682(6) 0.0714(6) 0.0584(6) 0.0004(4) 0.0084(4) 0.0157(4)
I3 0.0819(7) 0.0615(6) 0.0795(7) -0.0172(5) 0.0070(5) 0.0157(5)
I4 0.0487(5) 0.1053(7) 0.0558(5) 0.0035(5) -0.0091(4) 0.0019(5)
C5 0.068(11) 0.078(11) 0.100(13) -0.010(10) -0.038(9) -0.011(9)
C1 0.072(10) 0.086(11) 0.060(9) -0.021(9) -0.024(7) 0.011(9)
C2 0.077(11) 0.084(11) 0.077(11) -0.014(9) -0.045(9) 0.012(9)
C3 0.045(9) 0.095(13) 0.108(14) -0.017(10) -0.012(8) 0.019(8)
C4 0.036(9) 0.161(19) 0.085(12) -0.008(13) -0.017(8) -0.038(10)
C6 0.136(16) 0.071(11) 0.142(16) -0.031(11) -0.087(13) 0.002(10)
C7 0.056(11) 0.097(13) 0.20(2) 0.030(13) -0.008(11) -0.002(9)
C10 0.040(7) 0.086(10) 0.047(8) 0.005(7) 0.009(6) -0.001(7)
C11 0.038(7) 0.088(10) 0.068(9) -0.005(8) 0.011(6) 0.005(7)
C12 0.034(7) 0.111(12) 0.041(8) -0.004(7) -0.008(5) -0.004(7)
C13 0.067(10) 0.075(10) 0.057(9) -0.019(8) 0.004(7) -0.022(8)
C14 0.055(9) 0.051(8) 0.088(11) -0.001(7) 0.028(8) -0.001(6)
C9 0.045(8) 0.091(11) 0.095(11) -0.001(9) 0.015(7) -0.022(7)
C8 0.139(17) 0.105(13) 0.084(12) -0.033(10) 0.010(11) -0.038(12)
C15 0.078(10) 0.050(7) 0.040(7) 0.000(6) 0.007(6) 0.003(7)
C16 0.122(13) 0.060(9) 0.056(9) -0.001(7) 0.012(9) -0.002(8)
C17 0.146(17) 0.070(10) 0.061(10) -0.008(8) 0.043(10) -0.005(10)
C18 0.091(13) 0.105(13) 0.078(12) 0.009(10) 0.014(9) 0.022(10)
C19 0.062(11) 0.144(16) 0.085(12) -0.011(12) -0.013(9) -0.005(10)
C20 0.075(11) 0.106(12) 0.054(9) 0.000(8) -0.008(8) -0.014(9)
C21 0.047(7) 0.064(8) 0.036(7) -0.007(6) 0.000(5) -0.001(6)
C22 0.070(10) 0.059(8) 0.066(9) -0.005(7) -0.002(7) 0.002(7)
C23 0.060(9) 0.085(10) 0.055(8) 0.007(8) -0.015(7) -0.010(7)
C24 0.106(13) 0.069(10) 0.053(9) -0.014(8) -0.020(8) -0.016(9)
C25 0.124(14) 0.066(10) 0.077(10) -0.034(8) -0.034(10) 0.016(9)
C26 0.072(10) 0.064(9) 0.078(10) -0.010(8) -0.014(7) 0.020(7)
C27 0.079(10) 0.049(8) 0.046(8) -0.007(6) -0.010(6) 0.009(7)
C28 0.076(10) 0.063(9) 0.075(10) -0.008(8) 0.001(7) 0.012(7)
C29 0.108(14) 0.062(10) 0.084(11) 0.013(8) -0.003(10) 0.017(9)
C30 0.086(12) 0.061(10) 0.110(14) -0.037(10) -0.023(10) 0.034(8)
C31 0.099(12) 0.051(9) 0.083(11) -0.011(8) 0.000(8) 0.008(8)
C32 0.066(9) 0.067(9) 0.070(9) -0.006(7) 0.002(7) 0.025(7)
C33 0.035(6) 0.068(8) 0.032(6) -0.005(6) 0.006(5) 0.006(6)
C34 0.063(8) 0.064(8) 0.041(7) -0.008(6) -0.004(6) 0.013(6)
C35 0.050(8) 0.090(10) 0.048(8) 0.002(7) -0.004(6) 0.015(7)
C36 0.047(9) 0.131(14) 0.069(10) 0.006(10) -0.009(7) 0.003(9)
C37 0.070(10) 0.114(12) 0.052(9) -0.035(8) -0.005(7) 0.008(9)
C38 0.049(8) 0.087(10) 0.060(8) -0.019(7) 0.006(6) 0.021(7)
C39 0.045(7) 0.046(7) 0.030(6) -0.001(5) -0.001(5) 0.003(5)
C40 0.061(8) 0.060(8) 0.057(8) -0.009(7) 0.015(6) 0.018(6)
C41 0.087(10) 0.048(8) 0.072(9) 0.014(7) 0.022(8) 0.017(7)
C42 0.055(9) 0.063(9) 0.080(10) -0.021(8) 0.009(7) 0.017(7)
C43 0.057(9) 0.064(9) 0.066(9) -0.005(7) 0.025(6) 0.008(7)
C44 0.056(8) 0.062(8) 0.058(8) -0.009(7) 0.002(6) -0.001(6)
C45 0.053(7) 0.043(6) 0.032(6) -0.013(5) 0.000(5) -0.004(5)
C46 0.066(9) 0.072(9) 0.066(10) 0.011(8) -0.005(7) -0.006(7)
C47 0.120(15) 0.081(11) 0.087(12) 0.035(10) -0.004(11) -0.027(10)
C48 0.146(18) 0.077(11) 0.062(11) -0.003(9) 0.029(11) -0.016(11)
C49 0.074(11) 0.088(12) 0.105(14) -0.023(10) 0.010(9) -0.043(9)
C50 0.088(12) 0.082(11) 0.069(10) -0.005(8) 0.006(8) 0.016(9)

loop_
_atom_type_symbol
_atom_type_description
_atom_type_scat_dispersion_real
_atom_type_scat_dispersion_imag
_atom_type_scat_source
C C 0.0033 0.0016 'International Tables Vol C Tables 4.2.6.8 and 6.1.1.4'
H H 0.0000 0.0000 'International Tables Vol C Tables 4.2.6.8 and 6.1.1.4'
O O 0.0106 0.0060 'International Tables Vol C Tables 4.2.6.8 and 6.1.1.4'
P P 0.1023 0.0942 'International Tables Vol C Tables 4.2.6.8 and 6.1.1.4'
Rh Rh -1.1178 0.9187 'International Tables Vol C Tables 4.2.6.8 and 6.1.1.4'
I I -0.4742 1.8119 'International Tables Vol C Tables 4.2.6.8 and 6.1.1.4'

loop_
_geom_angle_atom_site_label_1
_geom_angle_atom_site_label_2
_geom_angle_atom_site_label_3
_geom_angle
_geom_angle_site_symmetry_1
_geom_angle_site_symmetry_3
_geom_angle_publ_flag
C3 Rh1 C2 38.5(5) . . ?
C3 Rh1 C1 63.2(6) . . ?
C2 Rh1 C1 37.6(5) . . ?
C3 Rh1 C4 38.6(6) . . ?
C2 Rh1 C4 63.2(6) . . ?
C1 Rh1 C4 61.4(6) . . ?
C3 Rh1 C5 62.2(6) . . ?
C2 Rh1 C5 61.8(5) . . ?
C1 Rh1 C5 36.4(5) . . ?
C4 Rh1 C5 35.7(5) . . ?
C3 Rh1 P1 111.0(5) . . ?
C2 Rh1 P1 94.9(4) . . ?
C1 Rh1 P1 114.8(5) . . ?
C4 Rh1 P1 149.3(6) . . ?
C5 Rh1 P1 151.2(5) . . ?
C3 Rh1 I2 96.0(5) . . ?
C2 Rh1 I2 132.4(5) . . ?
C1 Rh1 I2 151.2(5) . . ?
C4 Rh1 I2 89.9(4) . . ?
C5 Rh1 I2 117.5(5) . . ?
P1 Rh1 I2 90.46(8) . . ?
C3 Rh1 I1 154.3(4) . . ?
C2 Rh1 I1 130.6(5) . . ?
C1 Rh1 I1 96.5(4) . . ?
C4 Rh1 I1 119.1(6) . . ?
C5 Rh1 I1 92.1(4) . . ?
P1 Rh1 I1 91.32(8) . . ?
I2 Rh1 I1 96.40(4) . . ?
C12 Rh2 C14 62.3(5) . . ?
C12 Rh2 C13 37.3(5) . . ?
C14 Rh2 C13 36.2(4) . . ?
C12 Rh2 C11 38.3(4) . . ?
C14 Rh2 C11 61.7(5) . . ?
C13 Rh2 C11 61.9(5) . . ?
C12 Rh2 C10 62.7(4) . . ?
C14 Rh2 C10 38.6(4) . . ?
C13 Rh2 C10 62.2(5) . . ?
C11 Rh2 C10 35.7(4) . . ?
C12 Rh2 P2 106.4(3) . . ?
C14 Rh2 P2 114.1(4) . . ?
C13 Rh2 P2 93.4(4) . . ?
C11 Rh2 P2 144.2(3) . . ?
C10 Rh2 P2 152.5(3) . . ?
C12 Rh2 I3 98.8(4) . . ?
C14 Rh2 I3 150.8(3) . . ?
C13 Rh2 I3 135.1(4) . . ?
C11 Rh2 I3 89.5(4) . . ?
C10 Rh2 I3 114.1(3) . . ?
P2 Rh2 I3 91.86(8) . . ?
C12 Rh2 I4 156.0(3) . . ?
C14 Rh2 I4 97.9(4) . . ?
C13 Rh2 I4 130.7(4) . . ?
C11 Rh2 I4 121.8(3) . . ?
C10 Rh2 I4 93.4(3) . . ?
P2 Rh2 I4 93.84(8) . . ?
I3 Rh2 I4 93.26(4) . . ?
C27 P1 C21 102.5(5) . . ?
C27 P1 C15 104.7(6) . . ?
C21 P1 C15 103.1(6) . . ?
C27 P1 Rh1 111.2(4) . . ?
C21 P1 Rh1 119.8(4) . . ?
C15 P1 Rh1 114.0(4) . . ?
C45 P2 C39 101.5(5) . . ?
C45 P2 C33 102.9(5) . . ?
C39 P2 C33 105.3(5) . . ?
C45 P2 Rh2 122.3(3) . . ?
C39 P2 Rh2 113.9(4) . . ?
C33 P2 Rh2 109.3(3) . . ?
C7 O1 C8 114.8(13) . . ?
C4 C5 C1 108.6(15) . . ?
C4 C5 C6 124(2) . . ?
C1 C5 C6 127.5(18) . . ?
C4 C5 Rh1 70.4(8) . . ?
C1 C5 Rh1 68.3(8) . . ?
C6 C5 Rh1 125.5(9) . . ?
C5 C1 C2 109.8(15) . . ?
C5 C1 Rh1 75.3(8) . . ?
C2 C1 Rh1 71.1(7) . . ?
C5 C1 H1 125.0 . . ?
C2 C1 H1 125.0 . . ?
Rh1 C1 H1 125.0 . . ?
C1 C2 C3 106.9(14) . . ?
C1 C2 Rh1 71.3(7) . . ?
C3 C2 Rh1 70.3(8) . . ?
C1 C2 H2 126.5 . . ?
C3 C2 H2 126.5 . . ?
Rh1 C2 H2 126.5 . . ?
C2 C3 C4 106.4(14) . . ?
C2 C3 Rh1 71.3(8) . . ?
C4 C3 Rh1 72.9(8) . . ?
C2 C3 H3 126.6 . . ?
C4 C3 H3 126.6 . . ?
Rh1 C3 H3 126.6 . . ?
C5 C4 C3 108.1(16) . . ?
C5 C4 Rh1 73.9(8) . . ?
C3 C4 Rh1 68.5(8) . . ?
C5 C4 H4 125.9 . . ?
C3 C4 H4 125.9 . . ?
Rh1 C4 H4 125.9 . . ?
C7 C6 C5 111.7(13) . . ?
C7 C6 H6A 109.3 . . ?
C5 C6 H6A 109.3 . . ?
C7 C6 H6B 109.3 . . ?
C5 C6 H6B 109.3 . . ?
H6A C6 H6B 107.9 . . ?
O1 C7 C6 107.8(16) . . ?
O1 C7 H7A 110.1 . . ?
C6 C7 H7A 110.1 . . ?
O1 C7 H7B 110.1 . . ?
C6 C7 H7B 110.1 . . ?
H7A C7 H7B 108.5 . . ?
C11 C10 C14 105.8(11) . . ?
C11 C10 C9 128.6(12) . . ?
C14 C10 C9 125.4(12) . . ?
C11 C10 Rh2 71.3(7) . . ?
C14 C10 Rh2 68.5(6) . . ?
C9 C10 Rh2 128.9(8) . . ?
C10 C11 C12 109.2(12) . . ?
C10 C11 Rh2 73.0(7) . . ?
C12 C11 Rh2 68.1(6) . . ?
C10 C11 H11 125.4 . . ?
C12 C11 H11 125.4 . . ?
Rh2 C11 H11 125.4 . . ?
C13 C12 C11 106.8(11) . . ?
C13 C12 Rh2 72.9(7) . . ?
C11 C12 Rh2 73.6(6) . . ?
C13 C12 H12 126.2 . . ?
C11 C12 H12 126.2 . . ?
Rh2 C12 H12 126.2 . . ?
C14 C13 C12 109.4(12) . . ?
C14 C13 Rh2 71.7(7) . . ?
C12 C13 Rh2 69.8(7) . . ?
C14 C13 H13 125.3 . . ?
C12 C13 H13 125.3 . . ?
Rh2 C13 H13 125.3 . . ?
C13 C14 C10 108.6(12) . . ?
C13 C14 Rh2 72.2(8) . . ?
C10 C14 Rh2 73.0(7) . . ?
C13 C14 H14 125.6 . . ?
C10 C14 H14 125.6 . . ?
Rh2 C14 H14 125.6 . . ?
C8 C9 C10 110.9(11) . . ?
C8 C9 H9A 109.5 . . ?
C10 C9 H9A 109.5 . . ?
C8 C9 H9B 109.5 . . ?
C10 C9 H9B 109.5 . . ?
H9A C9 H9B 108.0 . . ?
O1 C8 C9 106.6(12) . . ?
O1 C8 H8A 110.4 . . ?
C9 C8 H8A 110.4 . . ?
O1 C8 H8B 110.4 . . ?
C9 C8 H8B 110.4 . . ?
H8A C8 H8B 108.6 . . ?
C16 C15 C20 117.2(12) . . ?
C16 C15 P1 120.3(11) . . ?
C20 C15 P1 122.4(10) . . ?
C15 C16 C17 120.5(14) . . ?
C15 C16 H16 119.8 . . ?
C17 C16 H16 119.8 . . ?
C18 C17 C16 121.0(15) . . ?
C18 C17 H17 119.5 . . ?
C16 C17 H17 119.5 . . ?
C19 C18 C17 120.6(16) . . ?
C19 C18 H18 119.7 . . ?
C17 C18 H18 119.7 . . ?
C18 C19 C20 119.1(16) . . ?
C18 C19 H19 120.5 . . ?
C20 C19 H19 120.5 . . ?
C15 C20 C19 121.7(13) . . ?
C15 C20 H20 119.2 . . ?
C19 C20 H20 119.2 . . ?
C22 C21 C26 115.6(10) . . ?
C22 C21 P1 121.7(9) . . ?
C26 C21 P1 122.6(9) . . ?
C21 C22 C23 124.1(12) . . ?
C21 C22 H22 118.0 . . ?
C23 C22 H22 118.0 . . ?
C24 C23 C22 117.0(13) . . ?
C24 C23 H23 121.5 . . ?
C22 C23 H23 121.5 . . ?
C25 C24 C23 122.1(12) . . ?
C25 C24 H24 119.0 . . ?
C23 C24 H24 119.0 . . ?
C24 C25 C26 119.9(13) . . ?
C24 C25 H25 120.1 . . ?
C26 C25 H25 120.1 . . ?
C25 C26 C21 121.3(12) . . ?
C25 C26 H26 119.3 . . ?
C21 C26 H26 119.3 . . ?
C28 C27 C32 118.9(12) . . ?
C28 C27 P1 122.9(10) . . ?
C32 C27 P1 118.1(10) . . ?
C27 C28 C29 121.2(14) . . ?
C27 C28 H28 119.4 . . ?
C29 C28 H28 119.4 . . ?
C30 C29 C28 118.2(15) . . ?
C30 C29 H29 120.9 . . ?
C28 C29 H29 120.9 . . ?
C31 C30 C29 121.5(14) . . ?
C31 C30 H30 119.3 . . ?
C29 C30 H30 119.3 . . ?
C30 C31 C32 121.5(15) . . ?
C30 C31 H31 119.2 . . ?
C32 C31 H31 119.2 . . ?
C31 C32 C27 118.7(14) . . ?
C31 C32 H32 120.7 . . ?
C27 C32 H32 120.7 . . ?
C38 C33 C34 118.7(10) . . ?
C38 C33 P2 121.5(9) . . ?
C34 C33 P2 119.8(8) . . ?
C35 C34 C33 121.7(11) . . ?
C35 C34 H34 119.1 . . ?
C33 C34 H34 119.1 . . ?
C34 C35 C36 119.0(12) . . ?
C34 C35 H35 120.5 . . ?
C36 C35 H35 120.5 . . ?
C35 C36 C37 121.6(12) . . ?
C35 C36 H36 119.2 . . ?
C37 C36 H36 119.2 . . ?
C36 C37 C38 118.3(12) . . ?
C36 C37 H37 120.8 . . ?
C38 C37 H37 120.8 . . ?
C33 C38 C37 120.6(12) . . ?
C33 C38 H38 119.7 . . ?
C37 C38 H38 119.7 . . ?
C40 C39 C44 118.0(10) . . ?
C40 C39 P2 120.4(8) . . ?
C44 C39 P2 121.3(9) . . ?
C39 C40 C41 122.8(11) . . ?
C39 C40 H40 118.6 . . ?
C41 C40 H40 118.6 . . ?
C40 C41 C42 118.1(12) . . ?
C40 C41 H41 121.0 . . ?
C42 C41 H41 121.0 . . ?
C43 C42 C41 120.2(12) . . ?
C43 C42 H42 119.9 . . ?
C41 C42 H42 119.9 . . ?
C42 C43 C44 121.0(12) . . ?
C42 C43 H43 119.5 . . ?
C44 C43 H43 119.5 . . ?
C43 C44 C39 119.9(12) . . ?
C43 C44 H44 120.0 . . ?
C39 C44 H44 120.0 . . ?
C50 C45 C46 114.4(11) . . ?
C50 C45 P2 121.8(10) . . ?
C46 C45 P2 123.5(9) . . ?
C47 C46 C45 121.7(13) . . ?
C47 C46 H46 119.2 . . ?
C45 C46 H46 119.2 . . ?
C48 C47 C46 121.4(15) . . ?
C48 C47 H47 119.3 . . ?
C46 C47 H47 119.3 . . ?
C49 C48 C47 116.4(15) . . ?
C49 C48 H48 121.8 . . ?
C47 C48 H48 121.8 . . ?
C48 C49 C50 124.7(16) . . ?
C48 C49 H49 117.7 . . ?
C50 C49 H49 117.7 . . ?
C49 C50 C45 121.4(14) . . ?
C49 C50 H50 119.3 . . ?
C45 C50 H50 119.3 . . ?

loop_
_geom_bond_atom_site_label_1
_geom_bond_atom_site_label_2
_geom_bond_distance
_geom_bond_site_symmetry_2
_geom_bond_publ_flag
Rh1 C3 2.155(13) . ?
Rh1 C2 2.168(12) . ?
Rh1 C1 2.170(12) . ?
Rh1 C4 2.214(13) . ?
Rh1 C5 2.258(14) . ?
Rh1 P1 2.307(3) . ?
Rh1 I2 2.6730(16) . ?
Rh1 I1 2.6872(14) . ?
Rh2 C12 2.125(11) . ?
Rh2 C14 2.158(12) . ?
Rh2 C13 2.164(12) . ?
Rh2 C11 2.197(12) . ?
Rh2 C10 2.218(12) . ?
Rh2 P2 2.303(3) . ?
Rh2 I3 2.6672(16) . ?
Rh2 I4 2.6912(14) . ?
P1 C27 1.820(12) . ?
P1 C21 1.824(11) . ?
P1 C15 1.824(12) . ?
P2 C45 1.808(11) . ?
P2 C39 1.826(11) . ?
P2 C33 1.831(10) . ?
O1 C7 1.388(16) . ?
O1 C8 1.476(16) . ?
C5 C4 1.37(2) . ?
C5 C1 1.384(19) . ?
C5 C6 1.56(2) . ?
C1 C2 1.397(18) . ?
C1 H1 0.9800 . ?
C2 C3 1.42(2) . ?
C2 H2 0.9800 . ?
C3 C4 1.45(2) . ?
C3 H3 0.9800 . ?
C4 H4 0.9800 . ?
C6 C7 1.50(2) . ?
C6 H6A 0.9700 . ?
C6 H6B 0.9700 . ?
C7 H7A 0.9700 . ?
C7 H7B 0.9700 . ?
C10 C11 1.355(16) . ?
C10 C14 1.447(16) . ?
C10 C9 1.514(17) . ?
C11 C12 1.420(16) . ?
C11 H11 0.9800 . ?
C12 C13 1.373(17) . ?
C12 H12 0.9800 . ?
C13 C14 1.342(17) . ?
C13 H13 0.9800 . ?
C14 H14 0.9800 . ?
C9 C8 1.492(18) . ?
C9 H9A 0.9700 . ?
C9 H9B 0.9700 . ?
C8 H8A 0.9700 . ?
C8 H8B 0.9700 . ?
C15 C16 1.361(16) . ?
C15 C20 1.372(17) . ?
C16 C17 1.381(18) . ?
C16 H16 0.9300 . ?
C17 C18 1.34(2) . ?
C17 H17 0.9300 . ?
C18 C19 1.322(19) . ?
C18 H18 0.9300 . ?
C19 C20 1.402(19) . ?
C19 H19 0.9300 . ?
C20 H20 0.9300 . ?
C21 C22 1.383(15) . ?
C21 C26 1.400(15) . ?
C22 C23 1.389(16) . ?
C22 H22 0.9300 . ?
C23 C24 1.361(17) . ?
C23 H23 0.9300 . ?
C24 C25 1.360(19) . ?
C24 H24 0.9300 . ?
C25 C26 1.377(16) . ?
C25 H25 0.9300 . ?
C26 H26 0.9300 . ?
C27 C28 1.370(16) . ?
C27 C32 1.414(17) . ?
C28 C29 1.376(18) . ?
C28 H28 0.9300 . ?
C29 C30 1.38(2) . ?
C29 H29 0.9300 . ?
C30 C31 1.339(19) . ?
C30 H30 0.9300 . ?
C31 C32 1.356(17) . ?
C31 H31 0.9300 . ?
C32 H32 0.9300 . ?
C33 C38 1.366(15) . ?
C33 C34 1.395(15) . ?
C34 C35 1.344(15) . ?
C34 H34 0.9300 . ?
C35 C36 1.372(18) . ?
C35 H35 0.9300 . ?
C36 C37 1.377(18) . ?
C36 H36 0.9300 . ?
C37 C38 1.394(16) . ?
C37 H37 0.9300 . ?
C38 H38 0.9300 . ?
C39 C40 1.356(15) . ?
C39 C44 1.389(15) . ?
C40 C41 1.371(15) . ?
C40 H40 0.9300 . ?
C41 C42 1.395(17) . ?
C41 H41 0.9300 . ?
C42 C43 1.339(16) . ?
C42 H42 0.9300 . ?
C43 C44 1.379(15) . ?
C43 H43 0.9300 . ?
C44 H44 0.9300 . ?
C45 C50 1.380(17) . ?
C45 C46 1.405(15) . ?
C46 C47 1.378(18) . ?
C46 H46 0.9300 . ?
C47 C48 1.37(2) . ?
C47 H47 0.9300 . ?
C48 C49 1.32(2) . ?
C48 H48 0.9300 . ?
C49 C50 1.358(19) . ?
C49 H49 0.9300 . ?
C50 H50 0.9300 . ?
